data_7707094
loop_
_publ_author_name
'Ji, Xiao-Qin'
'Xiong, Jin'
'Sun, Rong'
'Ma, Fang'
'Sun, Hao-Ling'
'Zhang, Yi-Quan'
'Gao, Song'

_publ_section_title
;
 Enhancing the magnetic performance of pyrazine-N-oxide bridged dysprosium
 chains through controlled variation of ligand coordination modes.
;
_journal_issue 20
_journal_name_full 'Dalton transactions (Cambridge, England : 2003)'
_journal_page_first 7048
_journal_page_last 7055
_journal_paper_doi 10.1039/d1dt00635e
_journal_volume 50
_journal_year 2021
_chemical_formula_moiety 'C15 H14 Br Cl Dy N5 O4'
_chemical_formula_sum 'C15 H14 Br Cl Dy N5 O4'
_chemical_formula_weight 606.17
_space_group_crystal_system triclinic
_space_group_IT_number 2
_space_group_name_Hall '-P 1'
_space_group_name_H-M_alt 'P -1'
_atom_sites_solution_hydrogens geom
_atom_sites_solution_primary iterative
_atom_sites_solution_secondary difmap
_audit_creation_date 2021-02-05
_audit_creation_method
;
Olex2 1.2
(compiled 2018.05.29 svn.r3508 for OlexSys, GUI svn.r5506)
;
_audit_update_record
;
2021-02-08 deposited with the CCDC.	2021-04-13 downloaded from the CCDC.
;
_cell_angle_alpha 68.629(10)
_cell_angle_beta 84.789(8)
_cell_angle_gamma 66.328(11)
_cell_formula_units_Z 2
_cell_length_a 8.50540(10)
_cell_length_b 10.29646(12)
_cell_length_c 12.8339(11)
_cell_measurement_reflns_used 1618
_cell_measurement_temperature 100(20)
_cell_measurement_theta_max 25.9090
_cell_measurement_theta_min 3.8020
_cell_volume 956.56(14)
_computing_cell_refinement 'CrysAlisPro 1.171.38.46 (Rigaku OD, 2015)'
_computing_data_collection 'CrysAlisPro 1.171.38.46 (Rigaku OD, 2015)'
_computing_data_reduction 'CrysAlisPro 1.171.38.46 (Rigaku OD, 2015)'
_computing_molecular_graphics 'Olex2 (Dolomanov et al., 2009)'
_computing_publication_material 'Olex2 (Dolomanov et al., 2009)'
_computing_structure_refinement 'XL (Sheldrick, 2008)'
_computing_structure_solution 'olex2.solve (Bourhis et al., 2015)'
_diffrn_ambient_environment N~2~
_diffrn_ambient_temperature 100(20)
_diffrn_detector 'CCD plate'
_diffrn_detector_area_resol_mean 5.3127
_diffrn_detector_type AtlasS2
_diffrn_measured_fraction_theta_full 0.998
_diffrn_measured_fraction_theta_max 0.998
_diffrn_measurement_details
;
List of Runs (angles in degrees, time in seconds):

  # Type    Start    End  Width  t~exp~   \w     \q     \k     \f   Frames
#--------------------------------------------------------------------------
  1  \w     17.00 105.00   1.00    2.70    --   23.13  57.00  60.00   88
  2  \w     35.00  60.00   1.00    2.70    --  -21.88 178.00-150.00   25
  3  \w    -20.00 101.00   1.00    2.70    --   23.13  37.00-150.00  121
  4  \w    -13.00  27.00   1.00    2.70    --  -21.88 -99.00-180.00   40
  5  \w    -36.00  64.00   1.00    2.70    --   23.13 -57.00 -90.00  100
;
_diffrn_measurement_device 'four-circle diffractometer'
_diffrn_measurement_device_type 'SuperNova, Dual, Cu at zero, AtlasS2'
_diffrn_measurement_method '\w scans'
_diffrn_orient_matrix_type 'CrysAlisPro convention (1999,Acta A55,543-557)'
_diffrn_orient_matrix_UB_11 -0.0712762000
_diffrn_orient_matrix_UB_12 0.0413347000
_diffrn_orient_matrix_UB_13 -0.0400755000
_diffrn_orient_matrix_UB_21 0.0362684000
_diffrn_orient_matrix_UB_22 0.0536405000
_diffrn_orient_matrix_UB_23 -0.0285105000
_diffrn_orient_matrix_UB_31 0.0439386000
_diffrn_orient_matrix_UB_32 -0.0437220000
_diffrn_orient_matrix_UB_33 -0.0334410000
_diffrn_radiation_monochromator mirror
_diffrn_radiation_probe x-ray
_diffrn_radiation_type MoK\a
_diffrn_radiation_wavelength 0.71073
_diffrn_reflns_av_R_equivalents 0.0578
_diffrn_reflns_av_unetI/netI 0.1029
_diffrn_reflns_limit_h_max 6
_diffrn_reflns_limit_h_min -10
_diffrn_reflns_limit_k_max 11
_diffrn_reflns_limit_k_min -12
_diffrn_reflns_limit_l_max 15
_diffrn_reflns_limit_l_min -15
_diffrn_reflns_number 5320
_diffrn_reflns_theta_full 25.01
_diffrn_reflns_theta_max 25.01
_diffrn_reflns_theta_min 3.33
_diffrn_source 'micro-focus sealed X-ray tube'
_diffrn_source_type 'SuperNova (Mo) X-ray Source'
_exptl_absorpt_coefficient_mu 6.165
_exptl_absorpt_correction_T_max 1.00000
_exptl_absorpt_correction_T_min 0.67682
_exptl_absorpt_correction_type multi-scan
_exptl_absorpt_process_details
;
CrysAlisPro 1.171.38.46 (Rigaku Oxford Diffraction, 2015)
Empirical absorption correction using spherical harmonics,
 implemented in SCALE3 ABSPACK scaling algorithm.
;
_exptl_crystal_colour 'clear light yellow'
_exptl_crystal_density_diffrn 2.105
_exptl_crystal_density_method 'not measured'
_exptl_crystal_description block
_exptl_crystal_F_000 578
_exptl_crystal_size_max 0.2
_exptl_crystal_size_mid 0.14
_exptl_crystal_size_min 0.08
_refine_diff_density_max 1.370
_refine_diff_density_min -1.383
_refine_diff_density_rms 0.244
_refine_ls_extinction_method none
_refine_ls_goodness_of_fit_ref 1.040
_refine_ls_hydrogen_treatment constr
_refine_ls_matrix_type full
_refine_ls_number_parameters 246
_refine_ls_number_reflns 3361
_refine_ls_number_restraints 222
_refine_ls_restrained_S_all 1.015
_refine_ls_R_factor_all 0.0633
_refine_ls_R_factor_gt 0.0500
_refine_ls_shift/su_max 0.000
_refine_ls_shift/su_mean 0.000
_refine_ls_structure_factor_coef Fsqd
_refine_ls_weighting_details 'calc w=1/[\s^2^(Fo^2^)+(0.0238P)^2^+0.0000P] where P=(Fo^2^+2Fc^2^)/3'
_refine_ls_weighting_scheme calc
_refine_ls_wR_factor_gt 0.0929
_refine_ls_wR_factor_ref 0.1031
_reflns_number_gt 2797
_reflns_number_total 3361
_reflns_threshold_expression >2sigma(I)
_cod_data_source_file d1dt00635e2.cif
_cod_data_source_block 20170524f
_cod_depositor_comments 'Adding full bibliography for 7707093--7707094.cif.'
_cod_original_cell_volume 956.56(8)
_cod_database_code 7707094
_chemical_oxdiff_formula 'C1 H1 O1 N1 Br1 Dy1 Cl1'
_reflns_odcompleteness_completeness 99.67
_reflns_odcompleteness_iscentric 1
_reflns_odcompleteness_theta 26.32
_olex2_refinement_description
;
1. Fixed Uiso
 At 1.2 times of:
  All C(H) groups
 At 1.5 times of:
  All C(H,H,H) groups
2. Uiso/Uaniso restraints and constraints
C1 \\sim C2 \\sim C3 \\sim C4 \\sim C5 \\sim C6 \\sim C7 \\sim C8 \\sim C9
\\sim C10 \\sim C11 \\sim C12 \\sim C13 \\sim C14 \\sim C15: within 3.8A with
sigma of 0.005 and sigma for terminal atoms of 0.01
Uanis(C7) \\sim Ueq, Uanis(C8) \\sim Ueq, Uanis(C9) \\sim Ueq: with sigma of
0.001 and sigma for terminal atoms of 0.02
Uanis(C6) \\sim Ueq: with sigma of 0.01 and sigma for terminal atoms of 0.02
3.a Aromatic/amide H refined with riding coordinates:
 C2(H2), C3(H3), C5(H5), C7(H7), C10(H10), C11(H11), C12(H12), C13(H13)
3.b Idealised Me refined as rotating group:
 C14(H14A,H14B,H14C), C15(H15A,H15B,H15C)
;
_olex2_date_sample_data_collection 2017-05-24
_olex2_submission_special_instructions 'No special instructions were received'
_oxdiff_exptl_absorpt_empirical_details
;
Empirical correction (ABSPACK) includes:
- Absorption correction using spherical harmonics
- Frame scaling
;
_oxdiff_exptl_absorpt_empirical_full_max 1.330
_oxdiff_exptl_absorpt_empirical_full_min 0.643

loop_
_space_group_symop_id
_space_group_symop_operation_xyz
1 'x, y, z'
2 '-x, -y, -z'

loop_
_atom_site_label
_atom_site_type_symbol
_atom_site_fract_x
_atom_site_fract_y
_atom_site_fract_z
_atom_site_U_iso_or_equiv
_atom_site_adp_type
_atom_site_occupancy
_atom_site_calc_flag
_atom_site_disorder_assembly
_atom_site_disorder_group
_atom_site_refinement_flags_posn
_atom_site_refinement_flags_adp
Dy1 Dy 0.60008(5) 0.77636(4) 0.53296(3) 0.01070(14) Uani 1 d . . . .
Br1 Br 0.71812(13) 0.11002(11) 1.10236(8) 0.0276(3) Uani 1 d . . . .
Cl1 Cl 0.7069(3) 0.7659(2) 0.32833(18) 0.0165(5) Uani 1 d . . . .
O1 O 0.7063(7) 0.5352(6) 0.6300(5) 0.0125(13) Uani 1 d . . . .
O2 O 0.3620(7) 0.9926(6) 0.5382(5) 0.0160(14) Uani 1 d . . . .
O3 O -0.3893(7) 1.2447(6) 0.5653(5) 0.0136(13) Uani 1 d . . . .
O4 O 0.6967(7) 0.7781(7) 0.6980(5) 0.0196(15) Uani 1 d . . . .
N1 N 0.3837(8) 0.7308(8) 0.6712(6) 0.0147(17) Uani 1 d . . . .
N2 N 0.2189(8) 0.8517(7) 0.6572(6) 0.0115(16) Uani 1 d . . . .
N4 N -0.2362(9) 1.2469(8) 0.5408(6) 0.0122(16) Uani 1 d . . . .
N3 N 0.0842(8) 1.2442(7) 0.4844(6) 0.0102(16) Uani 1 d . . . .
N5 N 0.7501(9) 0.8421(9) 0.8393(7) 0.029(2) Uani 1 d . . . .
C1 C 0.7058(11) 0.4490(10) 0.7333(7) 0.0163(13) Uani 1 d . . . U
C2 C 0.8540(11) 0.3188(9) 0.7857(7) 0.0173(14) Uani 1 d . . . U
H2 H 0.9541 0.2963 0.7449 0.021 Uiso 1 calc . . R .
C3 C 0.8586(11) 0.2234(10) 0.8936(7) 0.0183(14) Uani 1 d . . . U
H3 H 0.9622 0.1382 0.9268 0.022 Uiso 1 calc . . R .
C4 C 0.7117(11) 0.2500(10) 0.9564(8) 0.0196(14) Uani 1 d . . . U
C5 C 0.5665(11) 0.3760(9) 0.9084(7) 0.0172(14) Uani 1 d . . . U
H5 H 0.4671 0.3959 0.9502 0.021 Uiso 1 calc . . R .
C6 C 0.5603(11) 0.4779(10) 0.7980(7) 0.0157(13) Uani 1 d . . . U
C7 C 0.4016(11) 0.6136(9) 0.7611(7) 0.0156(12) Uani 1 d . . . U
H7 H 0.3054 0.6165 0.8054 0.019 Uiso 1 calc . . R .
C8 C 0.2255(10) 0.9764(9) 0.5858(7) 0.0099(12) Uani 1 d . . . U
C9 C 0.0636(10) 1.1175(9) 0.5547(7) 0.0102(13) Uani 1 d . . . U
C10 C -0.0931(10) 1.1177(9) 0.5842(7) 0.0116(14) Uani 1 d . . . U
H10 H -0.1031 1.0278 0.6352 0.014 Uiso 1 calc . . R .
C11 C -0.2193(10) 1.3725(10) 0.4727(7) 0.0127(15) Uani 1 d . . . U
H11 H -0.3188 1.4635 0.4427 0.015 Uiso 1 calc . . R .
C12 C -0.0581(10) 1.3722(9) 0.4450(7) 0.0109(14) Uani 1 d . . . U
H12 H -0.0481 1.4637 0.3976 0.013 Uiso 1 calc . . R .
C13 C 0.6625(12) 0.8663(11) 0.7490(8) 0.024(2) Uani 1 d . . . U
H13 H 0.5650 0.9596 0.7210 0.029 Uiso 1 calc . . R .
C14 C 0.7035(14) 0.9516(13) 0.8926(10) 0.050(3) Uani 1 d . . . U
H14A H 0.6010 1.0405 0.8525 0.076 Uiso 1 calc . . GR .
H14B H 0.7987 0.9827 0.8912 0.076 Uiso 1 calc . . GR .
H14C H 0.6790 0.9065 0.9705 0.076 Uiso 1 calc . . GR .
C15 C 0.8958(14) 0.7040(13) 0.8847(10) 0.050(3) Uani 1 d . . . U
H15A H 0.8642 0.6343 0.9496 0.075 Uiso 1 calc . . GR .
H15B H 0.9873 0.7245 0.9081 0.075 Uiso 1 calc . . GR .
H15C H 0.9368 0.6576 0.8276 0.075 Uiso 1 calc . . GR .

loop_
_atom_site_aniso_label
_atom_site_aniso_U_11
_atom_site_aniso_U_22
_atom_site_aniso_U_33
_atom_site_aniso_U_23
_atom_site_aniso_U_13
_atom_site_aniso_U_12
Dy1 0.0070(2) 0.0093(2) 0.0163(2) -0.00588(18) 0.00038(16) -0.00261(17)
Br1 0.0301(6) 0.0207(5) 0.0156(5) -0.0024(4) 0.0015(4) 0.0022(4)
Cl1 0.0119(11) 0.0166(11) 0.0190(12) -0.0065(10) 0.0022(9) -0.0039(9)
O1 0.013(3) 0.013(3) 0.013(3) -0.007(3) 0.005(2) -0.004(3)
O2 0.016(3) 0.011(3) 0.024(4) -0.010(3) 0.005(3) -0.006(3)
O3 0.007(3) 0.019(3) 0.019(4) -0.007(3) 0.004(2) -0.010(3)
O4 0.015(3) 0.022(4) 0.023(4) -0.008(3) 0.000(3) -0.008(3)
N1 0.006(4) 0.014(4) 0.020(4) -0.010(3) -0.002(3) 0.003(3)
N2 0.013(4) 0.007(4) 0.011(4) -0.004(3) -0.002(3) 0.001(3)
N4 0.018(4) 0.010(4) 0.014(4) -0.008(3) -0.001(3) -0.006(3)
N3 0.004(4) 0.006(3) 0.019(4) -0.006(3) 0.001(3) 0.000(3)
N5 0.017(5) 0.035(5) 0.037(6) -0.031(5) -0.008(4) 0.004(4)
C1 0.016(2) 0.016(2) 0.016(2) -0.006(2) -0.002(2) -0.004(2)
C2 0.015(2) 0.016(2) 0.017(2) -0.005(2) 0.000(2) -0.003(2)
C3 0.015(2) 0.017(2) 0.018(2) -0.004(2) -0.002(2) -0.003(2)
C4 0.017(2) 0.018(2) 0.017(2) -0.003(2) -0.001(2) -0.002(2)
C5 0.016(2) 0.016(2) 0.016(2) -0.007(2) 0.000(2) -0.002(2)
C6 0.015(2) 0.016(2) 0.016(2) -0.0070(19) -0.0030(19) -0.0038(19)
C7 0.0149(14) 0.0159(14) 0.0155(14) -0.0058(9) 0.0004(9) -0.0056(9)
C8 0.0103(15) 0.0103(14) 0.0098(15) -0.0045(9) 0.0000(9) -0.0038(9)
C9 0.0103(15) 0.0105(15) 0.0103(15) -0.0050(9) 0.0001(9) -0.0034(9)
C10 0.012(2) 0.010(2) 0.012(2) -0.006(2) -0.001(2) -0.002(2)
C11 0.010(3) 0.013(3) 0.012(3) -0.005(2) -0.001(2) -0.001(2)
C12 0.012(2) 0.011(2) 0.011(2) -0.005(2) -0.003(2) -0.004(2)
C13 0.030(5) 0.024(5) 0.025(5) -0.011(4) 0.001(4) -0.016(4)
C14 0.054(6) 0.049(6) 0.050(6) -0.028(5) -0.011(5) -0.010(5)
C15 0.053(6) 0.048(6) 0.040(6) -0.019(5) -0.011(5) -0.005(5)

loop_
_atom_type_symbol
_atom_type_description
_atom_type_scat_dispersion_real
_atom_type_scat_dispersion_imag
_atom_type_scat_source
C C 0.0033 0.0016 'International Tables Vol C Tables 4.2.6.8 and 6.1.1.4'
H H 0.0000 0.0000 'International Tables Vol C Tables 4.2.6.8 and 6.1.1.4'
Br Br -0.2901 2.4595 'International Tables Vol C Tables 4.2.6.8 and 6.1.1.4'
Cl Cl 0.1484 0.1585 'International Tables Vol C Tables 4.2.6.8 and 6.1.1.4'
Dy Dy -0.1892 4.4098 'International Tables Vol C Tables 4.2.6.8 and 6.1.1.4'
N N 0.0061 0.0033 'International Tables Vol C Tables 4.2.6.8 and 6.1.1.4'
O O 0.0106 0.0060 'International Tables Vol C Tables 4.2.6.8 and 6.1.1.4'

loop_
_geom_angle_atom_site_label_1
_geom_angle_atom_site_label_2
_geom_angle_atom_site_label_3
_geom_angle
_geom_angle_site_symmetry_1
_geom_angle_site_symmetry_3
_geom_angle_publ_flag
Cl1 Dy1 Dy1 101.15(5) . 2_676 ?
O1 Dy1 Dy1 158.97(14) . 2_676 ?
O1 Dy1 Cl1 98.89(15) . . ?
O1 Dy1 O2 148.2(2) . 2_676 ?
O1 Dy1 O2 137.0(2) . . ?
O1 Dy1 O3 92.3(2) . 2_576 ?
O1 Dy1 O4 80.0(2) . . ?
O1 Dy1 N1 74.0(2) . . ?
O1 Dy1 N3 86.8(2) . 2_676 ?
O2 Dy1 Dy1 31.98(13) 2_676 2_676 ?
O2 Dy1 Dy1 32.14(14) . 2_676 ?
O2 Dy1 Cl1 81.99(14) 2_676 . ?
O2 Dy1 Cl1 117.94(15) . . ?
O2 Dy1 O2 64.1(2) . 2_676 ?
O2 Dy1 O3 81.57(19) . 2_576 ?
O2 Dy1 O3 117.2(2) 2_676 2_576 ?
O2 Dy1 N1 63.4(2) . . ?
O2 Dy1 N1 123.4(2) 2_676 . ?
O2 Dy1 N3 124.7(2) . 2_676 ?
O2 Dy1 N3 63.41(19) 2_676 2_676 ?
O3 Dy1 Dy1 100.59(13) 2_576 2_676 ?
O3 Dy1 Cl1 69.58(14) 2_576 . ?
O3 Dy1 N1 74.0(2) 2_576 . ?
O3 Dy1 N3 139.1(2) 2_576 2_676 ?
O4 Dy1 Dy1 80.45(14) . 2_676 ?
O4 Dy1 Cl1 140.91(15) . . ?
O4 Dy1 O2 79.8(2) . 2_676 ?
O4 Dy1 O2 84.0(2) . . ?
O4 Dy1 O3 149.18(19) . 2_576 ?
O4 Dy1 N1 75.2(2) . . ?
O4 Dy1 N3 70.8(2) . 2_676 ?
N1 Dy1 Dy1 93.57(15) . 2_676 ?
N1 Dy1 Cl1 142.55(17) . . ?
N1 Dy1 N3 143.3(2) . 2_676 ?
N3 Dy1 Dy1 94.02(14) 2_676 2_676 ?
N3 Dy1 Cl1 70.17(15) 2_676 . ?
C1 O1 Dy1 136.4(5) . . ?
Dy1 O2 Dy1 115.9(2) . 2_676 ?
C8 O2 Dy1 119.1(5) . . ?
C8 O2 Dy1 124.9(5) . 2_676 ?
N4 O3 Dy1 132.8(4) . 2_576 ?
C13 O4 Dy1 138.1(6) . . ?
N2 N1 Dy1 117.8(5) . . ?
C7 N1 Dy1 129.3(6) . . ?
C7 N1 N2 112.8(7) . . ?
C8 N2 N1 109.1(7) . . ?
O3 N4 C10 119.5(7) . . ?
O3 N4 C11 121.2(7) . . ?
C11 N4 C10 119.3(7) . . ?
C9 N3 Dy1 115.6(5) . 2_676 ?
C12 N3 Dy1 126.2(5) . 2_676 ?
C12 N3 C9 117.4(7) . . ?
C13 N5 C14 122.2(8) . . ?
C13 N5 C15 119.2(8) . . ?
C15 N5 C14 118.5(8) . . ?
O1 C1 C2 120.0(7) . . ?
O1 C1 C6 123.2(8) . . ?
C2 C1 C6 116.7(8) . . ?
C1 C2 H2 118.9 . . ?
C3 C2 C1 122.1(8) . . ?
C3 C2 H2 118.9 . . ?
C2 C3 H3 119.6 . . ?
C2 C3 C4 120.9(8) . . ?
C4 C3 H3 119.6 . . ?
C3 C4 Br1 119.9(6) . . ?
C5 C4 Br1 121.6(7) . . ?
C5 C4 C3 118.4(9) . . ?
C4 C5 H5 119.2 . . ?
C4 C5 C6 121.5(8) . . ?
C6 C5 H5 119.2 . . ?
C1 C6 C7 124.2(8) . . ?
C5 C6 C1 120.2(8) . . ?
C5 C6 C7 115.5(7) . . ?
N1 C7 C6 123.9(8) . . ?
N1 C7 H7 118.1 . . ?
C6 C7 H7 118.1 . . ?
O2 C8 C9 115.6(7) . . ?
N2 C8 O2 126.2(7) . . ?
N2 C8 C9 118.2(7) . . ?
N3 C9 C8 114.2(7) . . ?
C10 C9 N3 122.1(7) . . ?
C10 C9 C8 123.3(8) . . ?
N4 C10 H10 120.2 . . ?
C9 C10 N4 119.7(8) . . ?
C9 C10 H10 120.2 . . ?
N4 C11 H11 119.7 . . ?
N4 C11 C12 120.7(8) . . ?
C12 C11 H11 119.7 . . ?
N3 C12 C11 120.8(8) . . ?
N3 C12 H12 119.6 . . ?
C11 C12 H12 119.6 . . ?
O4 C13 N5 125.7(9) . . ?
O4 C13 H13 117.2 . . ?
N5 C13 H13 117.2 . . ?
N5 C14 H14A 109.5 . . ?
N5 C14 H14B 109.5 . . ?
N5 C14 H14C 109.5 . . ?
H14A C14 H14B 109.5 . . ?
H14A C14 H14C 109.5 . . ?
H14B C14 H14C 109.5 . . ?
N5 C15 H15A 109.5 . . ?
N5 C15 H15B 109.5 . . ?
N5 C15 H15C 109.5 . . ?
H15A C15 H15B 109.5 . . ?
H15A C15 H15C 109.5 . . ?
H15B C15 H15C 109.5 . . ?

loop_
_geom_bond_atom_site_label_1
_geom_bond_atom_site_label_2
_geom_bond_distance
_geom_bond_site_symmetry_2
_geom_bond_publ_flag
Dy1 Dy1 3.9938(9) 2_676 ?
Dy1 Cl1 2.726(2) . ?
Dy1 O1 2.164(5) . ?
Dy1 O2 2.351(5) . ?
Dy1 O2 2.361(6) 2_676 ?
Dy1 O3 2.403(5) 2_576 ?
Dy1 O4 2.349(6) . ?
Dy1 N1 2.500(7) . ?
Dy1 N3 2.602(6) 2_676 ?
Br1 C4 1.892(9) . ?
O1 C1 1.300(10) . ?
O2 Dy1 2.361(6) 2_676 ?
O2 C8 1.304(10) . ?
O3 Dy1 2.403(5) 2_576 ?
O3 N4 1.319(8) . ?
O4 C13 1.234(10) . ?
N1 N2 1.424(8) . ?
N1 C7 1.296(11) . ?
N2 C8 1.298(10) . ?
N4 C10 1.358(10) . ?
N4 C11 1.326(11) . ?
N3 Dy1 2.602(6) 2_676 ?
N3 C9 1.359(10) . ?
N3 C12 1.343(9) . ?
N5 C13 1.327(11) . ?
N5 C14 1.431(12) . ?
N5 C15 1.418(12) . ?
C1 C2 1.407(11) . ?
C1 C6 1.417(12) . ?
C2 H2 0.9500 . ?
C2 C3 1.368(12) . ?
C3 H3 0.9500 . ?
C3 C4 1.410(12) . ?
C4 C5 1.363(11) . ?
C5 H5 0.9500 . ?
C5 C6 1.413(12) . ?
C6 C7 1.456(11) . ?
C7 H7 0.9500 . ?
C8 C9 1.495(10) . ?
C9 C10 1.352(11) . ?
C10 H10 0.9500 . ?
C11 H11 0.9500 . ?
C11 C12 1.384(11) . ?
C12 H12 0.9500 . ?
C13 H13 0.9500 . ?
C14 H14A 0.9800 . ?
C14 H14B 0.9800 . ?
C14 H14C 0.9800 . ?
C15 H15A 0.9800 . ?
C15 H15B 0.9800 . ?
C15 H15C 0.9800 . ?
